data_4068879
loop_
_publ_author_name
'Xiao, Liwei'
'Gao, Rong'
'Zhang, Min'
'Li, Yan'
'Cao, Xiaoping'
'Sun, Wen-Hua'

_publ_section_title
;
 2-(1H-2-Benzimidazolyl)-6-(1-(arylimino)ethyl)pyridyl Iron(II) and
 Cobalt(II) Dichlorides: Syntheses, Characterizations, and Catalytic
 Behaviors toward Ethylene Reactivity
;
_journal_issue 7
_journal_name_full Organometallics
_journal_page_first 2225
_journal_paper_doi 10.1021/om801141n
_journal_volume 28
_journal_year 2009
_chemical_formula_moiety 'C24 H26 Cl2 Co N4 O'
_chemical_formula_sum 'C24 H26 Cl2 Co N4 O'
_chemical_formula_weight 516.32
_chemical_name_systematic
; 
 ? 
;
_space_group_IT_number 14
_symmetry_cell_setting monoclinic
_symmetry_space_group_name_Hall '-P 2ybc'
_symmetry_space_group_name_H-M 'P 1 21/c 1'
_atom_sites_solution_hydrogens geom
_atom_sites_solution_primary direct
_atom_sites_solution_secondary difmap
_audit_creation_method SHELXL-97
_cell_angle_alpha 90.00
_cell_angle_beta 93.60(3)
_cell_angle_gamma 90.00
_cell_formula_units_Z 4
_cell_length_a 6.9764(14)
_cell_length_b 19.850(4)
_cell_length_c 16.613(3)
_cell_measurement_reflns_used 21165
_cell_measurement_temperature 173(2)
_cell_measurement_theta_max 27.48
_cell_measurement_theta_min 2.17
_cell_volume 2296.1(8)
_computing_cell_refinement 'Rapid Auto(Rigaku 2001)'
_computing_data_collection 'Rapid Auto(Rigaku 2001)'
_computing_data_reduction 'Rapid Auto(Rigaku 2001)'
_computing_molecular_graphics 'XP in Siemens SHELXTL (Sheldrick, 1994)'
_computing_publication_material 'SHELX97 (Sheldrick, 1997)'
_computing_structure_refinement 'SHELXL-97 (Sheldrick, 1997)'
_computing_structure_solution 'SHELXS-97 (Sheldrick, 1990)'
_diffrn_ambient_temperature 173(2)
_diffrn_measured_fraction_theta_full 0.999
_diffrn_measured_fraction_theta_max 0.999
_diffrn_measurement_device_type 'Rigaku raxis Rapid IP Area Detector'
_diffrn_measurement_method '\w scans at fixed \c = 45\%'
_diffrn_radiation_monochromator graphite
_diffrn_radiation_source 'rotating anode'
_diffrn_radiation_type MoK\a
_diffrn_radiation_wavelength 0.71073
_diffrn_reflns_av_R_equivalents 0.0260
_diffrn_reflns_av_sigmaI/netI 0.0410
_diffrn_reflns_limit_h_max 8
_diffrn_reflns_limit_h_min -8
_diffrn_reflns_limit_k_max 23
_diffrn_reflns_limit_k_min -23
_diffrn_reflns_limit_l_max 19
_diffrn_reflns_limit_l_min -19
_diffrn_reflns_number 7817
_diffrn_reflns_theta_full 25.00
_diffrn_reflns_theta_max 25.00
_diffrn_reflns_theta_min 2.05
_exptl_absorpt_coefficient_mu 1.005
_exptl_absorpt_correction_T_max 0.8167
_exptl_absorpt_correction_T_min 0.7945
_exptl_absorpt_correction_type multi-scan
_exptl_absorpt_process_details 'ABSCOR by T.Higashi    8 March, 1995'
_exptl_crystal_colour green
_exptl_crystal_density_diffrn 1.494
_exptl_crystal_density_method 'not measured'
_exptl_crystal_description block
_exptl_crystal_F_000 1068
_exptl_crystal_size_max 0.24
_exptl_crystal_size_mid 0.24
_exptl_crystal_size_min 0.21
_refine_diff_density_max 0.520
_refine_diff_density_min -0.454
_refine_diff_density_rms 0.074
_refine_ls_extinction_method none
_refine_ls_goodness_of_fit_ref 1.211
_refine_ls_hydrogen_treatment mixed
_refine_ls_matrix_type full
_refine_ls_number_parameters 293
_refine_ls_number_reflns 4040
_refine_ls_number_restraints 0
_refine_ls_restrained_S_all 1.211
_refine_ls_R_factor_all 0.0697
_refine_ls_R_factor_gt 0.0541
_refine_ls_shift/su_max 0.000
_refine_ls_shift/su_mean 0.000
_refine_ls_structure_factor_coef Fsqd
_refine_ls_weighting_details 'calc w=1/[\s^2^(Fo^2^)+(0.0432P)^2^+2.5142P] where P=(Fo^2^+2Fc^2^)/3'
_refine_ls_weighting_scheme calc
_refine_ls_wR_factor_gt 0.1060
_refine_ls_wR_factor_ref 0.1117
_reflns_number_gt 3555
_reflns_number_total 4040
_reflns_threshold_expression >2sigma(I)
_cod_data_source_file om801141n_si_002.cif
_cod_data_source_block Co4
_cod_depositor_comments
;
The following automatic conversions were performed:

'_symmetry_cell_setting' value 'Monoclinic' changed to 'monoclinic'
according to /home/saulius/struct/CIF-dictionaries/cif_core.dic
dictionary named 'cif_core.dic' version 2.4.2 from 2011-04-26.

Automatic conversion script
Id: cif_fix_values 1715 2011-07-08 13:25:40Z adriana 
;
_cod_original_cell_volume 2296.2(8)
_cod_original_sg_symbol_H-M P2(1)/c
_cod_database_code 4068879

loop_
_symmetry_equiv_pos_as_xyz
'x, y, z'
'-x, y+1/2, -z+1/2'
'-x, -y, -z'
'x, -y-1/2, z-1/2'

loop_
_atom_site_label
_atom_site_type_symbol
_atom_site_fract_x
_atom_site_fract_y
_atom_site_fract_z
_atom_site_U_iso_or_equiv
_atom_site_adp_type
_atom_site_occupancy
_atom_site_symmetry_multiplicity
_atom_site_calc_flag
_atom_site_refinement_flags
Co1 Co -0.23881(7) 0.33531(2) -0.10056(3) 0.01926(15) Uani 1 1 d .
Cl1 Cl -0.17255(14) 0.28384(5) -0.21851(5) 0.0309(2) Uani 1 1 d .
N2 N -0.3154(4) 0.38154(14) 0.00606(17) 0.0178(6) Uani 1 1 d .
C1 C -0.1352(5) 0.48686(18) -0.1785(2) 0.0236(8) Uani 1 1 d .
N4 N -0.1715(4) 0.54446(14) -0.06616(18) 0.0223(7) Uani 1 1 d .
H4A H -0.1754 0.5766 -0.0298 0.027 Uiso 1 1 calc R
N3 N -0.3444(4) 0.25367(14) -0.02385(17) 0.0181(6) Uani 1 1 d .
C9 C -0.3264(5) 0.48016(18) 0.0872(2) 0.0236(8) Uani 1 1 d .
H9A H -0.3064 0.5272 0.0937 0.028 Uiso 1 1 calc R
C15 C -0.3424(5) 0.18239(17) -0.0423(2) 0.0212(8) Uani 1 1 d .
N1 N -0.1962(4) 0.44211(14) -0.12118(17) 0.0212(6) Uani 1 1 d .
C13 C -0.4122(5) 0.27187(17) 0.0425(2) 0.0189(7) Uani 1 1 d .
C7 C -0.2162(5) 0.47899(17) -0.0559(2) 0.0200(7) Uani 1 1 d .
C8 C -0.2870(5) 0.44801(17) 0.0164(2) 0.0188(7) Uani 1 1 d .
C12 C -0.3885(4) 0.34497(17) 0.0638(2) 0.0181(7) Uani 1 1 d .
C20 C -0.4728(5) 0.15587(18) -0.1015(2) 0.0239(8) Uani 1 1 d .
C17 C -0.2138(5) 0.07211(19) -0.0161(2) 0.0281(9) Uani 1 1 d .
H17A H -0.1247 0.0434 0.0127 0.034 Uiso 1 1 calc R
C16 C -0.2075(5) 0.14112(18) -0.0004(2) 0.0239(8) Uani 1 1 d .
C14 C -0.5112(5) 0.22836(18) 0.1003(2) 0.0258(8) Uani 1 1 d .
H14A H -0.5181 0.1821 0.0797 0.039 Uiso 1 1 calc R
H14B H -0.6414 0.2454 0.1061 0.039 Uiso 1 1 calc R
H14C H -0.4392 0.2290 0.1528 0.039 Uiso 1 1 calc R
C11 C -0.4295(5) 0.37339(18) 0.1370(2) 0.0217(8) Uani 1 1 d .
H11A H -0.4793 0.3468 0.1784 0.026 Uiso 1 1 calc R
C3 C -0.0325(6) 0.5313(2) -0.3007(3) 0.0365(10) Uani 1 1 d .
H3A H -0.0029 0.5257 -0.3553 0.044 Uiso 1 1 calc R
C6 C -0.1186(5) 0.55146(18) -0.1442(2) 0.0233(8) Uani 1 1 d .
C19 C -0.4715(5) 0.08661(19) -0.1144(2) 0.0283(9) Uani 1 1 d .
H19A H -0.5610 0.0679 -0.1537 0.034 Uiso 1 1 calc R
C18 C -0.3451(5) 0.04405(18) -0.0722(2) 0.0276(9) Uani 1 1 d .
C4 C -0.0131(5) 0.5954(2) -0.2653(3) 0.0355(10) Uani 1 1 d .
H4B H 0.0319 0.6316 -0.2963 0.043 Uiso 1 1 calc R
C10 C -0.3958(5) 0.44180(18) 0.1481(2) 0.0244(8) Uani 1 1 d .
H10A H -0.4208 0.4623 0.1981 0.029 Uiso 1 1 calc R
C2 C -0.0931(5) 0.4761(2) -0.2588(2) 0.0292(9) Uani 1 1 d .
H2A H -0.1057 0.4329 -0.2832 0.035 Uiso 1 1 calc R
C22 C -0.0612(6) 0.1696(2) 0.0614(2) 0.0332(9) Uani 1 1 d .
H22A H -0.0777 0.2185 0.0648 0.050 Uiso 1 1 calc R
H22B H 0.0684 0.1594 0.0453 0.050 Uiso 1 1 calc R
H22C H -0.0795 0.1492 0.1141 0.050 Uiso 1 1 calc R
C27 C -0.3526(6) -0.03131(19) -0.0864(3) 0.0377(10) Uani 1 1 d .
H27A H -0.4533 -0.0416 -0.1283 0.057 Uiso 1 1 calc R
H27B H -0.3809 -0.0543 -0.0363 0.057 Uiso 1 1 calc R
H27C H -0.2283 -0.0468 -0.1037 0.057 Uiso 1 1 calc R
C5 C -0.0575(5) 0.6070(2) -0.1869(3) 0.0308(9) Uani 1 1 d .
H5A H -0.0471 0.6505 -0.1633 0.037 Uiso 1 1 calc R
C21 C -0.6135(6) 0.20023(19) -0.1486(3) 0.0331(9) Uani 1 1 d .
H21A H -0.6921 0.1728 -0.1870 0.050 Uiso 1 1 calc R
H21B H -0.5436 0.2342 -0.1780 0.050 Uiso 1 1 calc R
H21C H -0.6967 0.2227 -0.1115 0.050 Uiso 1 1 calc R
Cl2 Cl 0.10386(12) 0.32811(4) -0.03754(5) 0.0254(2) Uani 1 1 d .
O2 O -0.5464(4) 0.36083(13) -0.13961(16) 0.0242(6) Uani 1 1 d .
C90 C -0.6200(6) 0.3735(2) -0.2204(2) 0.0343(10) Uani 1 1 d .
H90A H -0.7578 0.3831 -0.2206 0.051 Uiso 1 1 calc R
H90B H -0.5992 0.3339 -0.2538 0.051 Uiso 1 1 calc R
H90C H -0.5534 0.4124 -0.2420 0.051 Uiso 1 1 calc R
H5O H -0.633(6) 0.348(2) -0.116(3) 0.026(12) Uiso 1 1 d .

loop_
_atom_site_aniso_label
_atom_site_aniso_U_11
_atom_site_aniso_U_22
_atom_site_aniso_U_33
_atom_site_aniso_U_23
_atom_site_aniso_U_13
_atom_site_aniso_U_12
Co1 0.0229(3) 0.0181(2) 0.0171(3) -0.0019(2) 0.00366(18) 0.00025(19)
Cl1 0.0352(5) 0.0371(5) 0.0205(5) -0.0066(4) 0.0040(4) 0.0046(4)
N2 0.0160(14) 0.0186(15) 0.0187(15) -0.0015(12) 0.0002(11) 0.0012(11)
C1 0.0146(17) 0.0253(19) 0.030(2) 0.0068(16) -0.0012(15) 0.0029(14)
N4 0.0167(15) 0.0183(15) 0.0313(18) 0.0009(13) -0.0043(13) -0.0011(12)
N3 0.0159(14) 0.0187(15) 0.0195(16) -0.0021(12) -0.0012(12) 0.0005(11)
C9 0.0202(18) 0.0222(18) 0.027(2) -0.0062(16) -0.0062(15) 0.0045(14)
C15 0.0228(18) 0.0207(18) 0.0212(19) -0.0026(14) 0.0089(15) -0.0004(14)
N1 0.0195(15) 0.0209(15) 0.0232(16) -0.0003(13) 0.0012(12) 0.0004(12)
C13 0.0148(16) 0.0210(18) 0.0205(19) 0.0020(15) -0.0027(14) 0.0048(14)
C7 0.0171(17) 0.0186(17) 0.0238(19) 0.0002(15) -0.0029(14) 0.0024(13)
C8 0.0135(16) 0.0198(18) 0.0226(19) -0.0024(15) -0.0028(14) 0.0045(13)
C12 0.0124(16) 0.0220(18) 0.0196(18) -0.0009(14) -0.0010(13) 0.0033(13)
C20 0.0230(18) 0.0235(19) 0.026(2) -0.0047(15) 0.0064(15) 0.0005(15)
C17 0.030(2) 0.0236(19) 0.032(2) 0.0042(17) 0.0123(17) 0.0072(16)
C16 0.0246(19) 0.0230(18) 0.025(2) 0.0010(15) 0.0067(15) 0.0016(15)
C14 0.028(2) 0.0239(19) 0.026(2) 0.0016(16) 0.0054(16) -0.0015(15)
C11 0.0164(17) 0.030(2) 0.0186(19) -0.0006(15) 0.0019(14) 0.0043(14)
C3 0.025(2) 0.049(3) 0.036(2) 0.021(2) 0.0108(18) 0.0078(18)
C6 0.0136(17) 0.0257(19) 0.030(2) 0.0056(16) -0.0032(15) 0.0018(14)
C19 0.027(2) 0.027(2) 0.031(2) -0.0085(17) 0.0082(17) -0.0051(16)
C18 0.029(2) 0.0217(19) 0.033(2) -0.0041(17) 0.0154(17) -0.0012(16)
C4 0.0172(19) 0.037(2) 0.052(3) 0.024(2) 0.0036(18) 0.0037(16)
C10 0.0205(18) 0.031(2) 0.0221(19) -0.0094(16) 0.0004(15) 0.0073(15)
C2 0.0226(19) 0.033(2) 0.033(2) 0.0026(17) 0.0047(16) 0.0074(16)
C22 0.034(2) 0.027(2) 0.038(2) 0.0037(18) -0.0052(18) 0.0044(17)
C27 0.046(3) 0.022(2) 0.047(3) -0.0086(18) 0.017(2) 0.0022(18)
C5 0.0170(18) 0.026(2) 0.049(3) 0.0112(18) -0.0026(17) 0.0002(15)
C21 0.031(2) 0.027(2) 0.040(2) -0.0066(18) -0.0109(18) -0.0009(16)
Cl2 0.0213(4) 0.0251(5) 0.0298(5) -0.0035(4) 0.0017(4) 0.0014(3)
O2 0.0233(14) 0.0285(14) 0.0208(14) 0.0003(11) 0.0004(12) -0.0002(11)
C90 0.038(2) 0.039(2) 0.025(2) -0.0006(18) -0.0028(18) 0.0108(18)

loop_
_atom_type_symbol
_atom_type_description
_atom_type_scat_dispersion_real
_atom_type_scat_dispersion_imag
_atom_type_scat_source
C C 0.0033 0.0016 'International Tables Vol C Tables 4.2.6.8 and 6.1.1.4'
H H 0.0000 0.0000 'International Tables Vol C Tables 4.2.6.8 and 6.1.1.4'
N N 0.0061 0.0033 'International Tables Vol C Tables 4.2.6.8 and 6.1.1.4'
Cl Cl 0.1484 0.1585 'International Tables Vol C Tables 4.2.6.8 and 6.1.1.4'
Co Co 0.3494 0.9721 'International Tables Vol C Tables 4.2.6.8 and 6.1.1.4'
O O 0.0106 0.0060 'International Tables Vol C Tables 4.2.6.8 and 6.1.1.4'

loop_
_geom_angle_atom_site_label_1
_geom_angle_atom_site_label_2
_geom_angle_atom_site_label_3
_geom_angle
N2 Co1 N1 75.53(11)
N2 Co1 N3 73.88(11)
N1 Co1 N3 149.16(11)
N2 Co1 O2 81.75(10)
N1 Co1 O2 82.69(10)
N3 Co1 O2 89.15(10)
N2 Co1 Cl1 176.90(8)
N1 Co1 Cl1 105.33(8)
N3 Co1 Cl1 105.01(8)
O2 Co1 Cl1 95.37(8)
N2 Co1 Cl2 87.69(8)
N1 Co1 Cl2 89.16(8)
N3 Co1 Cl2 93.42(8)
O2 Co1 Cl2 167.99(7)
Cl1 Co1 Cl2 95.29(4)
C12 N2 C8 120.3(3)
C12 N2 Co1 120.1(2)
C8 N2 Co1 119.7(2)
N1 C1 C2 130.4(3)
N1 C1 C6 109.1(3)
C2 C1 C6 120.5(3)
C7 N4 C6 107.1(3)
C7 N4 H4A 126.5
C6 N4 H4A 126.5
C13 N3 C15 117.9(3)
C13 N3 Co1 116.3(2)
C15 N3 Co1 125.8(2)
C10 C9 C8 117.9(3)
C10 C9 H9A 121.0
C8 C9 H9A 121.0
C16 C15 C20 121.1(3)
C16 C15 N3 118.8(3)
C20 C15 N3 120.1(3)
C7 N1 C1 105.1(3)
C7 N1 Co1 112.9(2)
C1 N1 Co1 141.6(2)
N3 C13 C14 127.0(3)
N3 C13 C12 115.8(3)
C14 C13 C12 117.2(3)
N1 C7 N4 113.1(3)
N1 C7 C8 119.9(3)
N4 C7 C8 126.9(3)
N2 C8 C9 121.8(3)
N2 C8 C7 111.3(3)
C9 C8 C7 126.9(3)
N2 C12 C11 121.3(3)
N2 C12 C13 113.5(3)
C11 C12 C13 125.1(3)
C19 C20 C15 118.0(3)
C19 C20 C21 120.7(3)
C15 C20 C21 121.4(3)
C18 C17 C16 122.3(4)
C18 C17 H17A 118.9
C16 C17 H17A 118.9
C17 C16 C15 118.0(3)
C17 C16 C22 120.4(3)
C15 C16 C22 121.6(3)
C13 C14 H14A 109.5
C13 C14 H14B 109.5
H14A C14 H14B 109.5
C13 C14 H14C 109.5
H14A C14 H14C 109.5
H14B C14 H14C 109.5
C12 C11 C10 118.2(3)
C12 C11 H11A 120.9
C10 C11 H11A 120.9
C2 C3 C4 122.2(4)
C2 C3 H3A 118.9
C4 C3 H3A 118.9
N4 C6 C5 132.0(4)
N4 C6 C1 105.6(3)
C5 C6 C1 122.4(4)
C18 C19 C20 122.5(4)
C18 C19 H19A 118.8
C20 C19 H19A 118.8
C19 C18 C17 118.1(3)
C19 C18 C27 120.7(4)
C17 C18 C27 121.2(4)
C5 C4 C3 121.7(4)
C5 C4 H4B 119.1
C3 C4 H4B 119.1
C9 C10 C11 120.4(3)
C9 C10 H10A 119.8
C11 C10 H10A 119.8
C3 C2 C1 116.8(4)
C3 C2 H2A 121.6
C1 C2 H2A 121.6
C16 C22 H22A 109.5
C16 C22 H22B 109.5
H22A C22 H22B 109.5
C16 C22 H22C 109.5
H22A C22 H22C 109.5
H22B C22 H22C 109.5
C18 C27 H27A 109.5
C18 C27 H27B 109.5
H27A C27 H27B 109.5
C18 C27 H27C 109.5
H27A C27 H27C 109.5
H27B C27 H27C 109.5
C4 C5 C6 116.3(4)
C4 C5 H5A 121.8
C6 C5 H5A 121.8
C20 C21 H21A 109.5
C20 C21 H21B 109.5
H21A C21 H21B 109.5
C20 C21 H21C 109.5
H21A C21 H21C 109.5
H21B C21 H21C 109.5
C90 O2 Co1 126.0(2)
C90 O2 H5O 107(3)
Co1 O2 H5O 122(3)
O2 C90 H90A 109.5
O2 C90 H90B 109.5
H90A C90 H90B 109.5
O2 C90 H90C 109.5
H90A C90 H90C 109.5
H90B C90 H90C 109.5

loop_
_geom_bond_atom_site_label_1
_geom_bond_atom_site_label_2
_geom_bond_distance
Co1 N2 2.094(3)
Co1 N1 2.171(3)
Co1 N3 2.216(3)
Co1 O2 2.260(3)
Co1 Cl1 2.2828(11)
Co1 Cl2 2.5530(12)
N2 C12 1.330(4)
N2 C8 1.344(4)
C1 N1 1.389(5)
C1 C2 1.399(5)
C1 C6 1.405(5)
N4 C7 1.350(4)
N4 C6 1.377(5)
N4 H4A 0.8800
N3 C13 1.279(4)
N3 C15 1.448(4)
C9 C10 1.379(5)
C9 C8 1.381(5)
C9 H9A 0.9500
C15 C16 1.399(5)
C15 C20 1.400(5)
N1 C7 1.323(5)
C13 C14 1.492(5)
C13 C12 1.500(5)
C7 C8 1.462(5)
C12 C11 1.386(5)
C20 C19 1.392(5)
C20 C21 1.501(5)
C17 C18 1.382(6)
C17 C16 1.395(5)
C17 H17A 0.9500
C16 C22 1.511(5)
C14 H14A 0.9800
C14 H14B 0.9800
C14 H14C 0.9800
C11 C10 1.388(5)
C11 H11A 0.9500
C3 C2 1.378(5)
C3 C4 1.405(6)
C3 H3A 0.9500
C6 C5 1.392(5)
C19 C18 1.381(6)
C19 H19A 0.9500
C18 C27 1.515(5)
C4 C5 1.377(6)
C4 H4B 0.9500
C10 H10A 0.9500
C2 H2A 0.9500
C22 H22A 0.9800
C22 H22B 0.9800
C22 H22C 0.9800
C27 H27A 0.9800
C27 H27B 0.9800
C27 H27C 0.9800
C5 H5A 0.9500
C21 H21A 0.9800
C21 H21B 0.9800
C21 H21C 0.9800
O2 C90 1.429(4)
O2 H5O 0.79(4)
C90 H90A 0.9800
C90 H90B 0.9800
C90 H90C 0.9800

loop_
_geom_torsion_atom_site_label_1
_geom_torsion_atom_site_label_2
_geom_torsion_atom_site_label_3
_geom_torsion_atom_site_label_4
_geom_torsion
N1 Co1 N2 C12 174.6(3)
N3 Co1 N2 C12 -1.4(2)
O2 Co1 N2 C12 90.1(2)
Cl1 Co1 N2 C12 68.0(16)
Cl2 Co1 N2 C12 -95.7(2)
N1 Co1 N2 C8 -6.6(2)
N3 Co1 N2 C8 177.3(3)
O2 Co1 N2 C8 -91.2(2)
Cl1 Co1 N2 C8 -113.2(15)
Cl2 Co1 N2 C8 83.1(2)
N2 Co1 N3 C13 4.9(2)
N1 Co1 N3 C13 -2.6(4)
O2 Co1 N3 C13 -76.8(2)
Cl1 Co1 N3 C13 -172.1(2)
Cl2 Co1 N3 C13 91.5(2)
N2 Co1 N3 C15 -174.9(3)
N1 Co1 N3 C15 177.6(2)
O2 Co1 N3 C15 103.5(3)
Cl1 Co1 N3 C15 8.1(3)
Cl2 Co1 N3 C15 -88.3(3)
C13 N3 C15 C16 -73.8(4)
Co1 N3 C15 C16 105.9(3)
C13 N3 C15 C20 106.6(4)
Co1 N3 C15 C20 -73.7(4)
C2 C1 N1 C7 -179.3(4)
C6 C1 N1 C7 0.5(4)
C2 C1 N1 Co1 9.1(6)
C6 C1 N1 Co1 -171.1(3)
N2 Co1 N1 C7 7.5(2)
N3 Co1 N1 C7 15.0(3)
O2 Co1 N1 C7 90.9(2)
Cl1 Co1 N1 C7 -175.6(2)
Cl2 Co1 N1 C7 -80.3(2)
N2 Co1 N1 C1 178.7(4)
N3 Co1 N1 C1 -173.9(3)
O2 Co1 N1 C1 -98.0(4)
Cl1 Co1 N1 C1 -4.4(4)
Cl2 Co1 N1 C1 90.9(4)
C15 N3 C13 C14 -7.4(5)
Co1 N3 C13 C14 172.8(3)
C15 N3 C13 C12 172.6(3)
Co1 N3 C13 C12 -7.2(4)
C1 N1 C7 N4 -0.5(4)
Co1 N1 C7 N4 173.9(2)
C1 N1 C7 C8 177.6(3)
Co1 N1 C7 C8 -8.1(4)
C6 N4 C7 N1 0.2(4)
C6 N4 C7 C8 -177.6(3)
C12 N2 C8 C9 2.0(5)
Co1 N2 C8 C9 -176.8(2)
C12 N2 C8 C7 -176.8(3)
Co1 N2 C8 C7 4.5(4)
C10 C9 C8 N2 0.3(5)
C10 C9 C8 C7 178.8(3)
N1 C7 C8 N2 2.8(4)
N4 C7 C8 N2 -179.5(3)
N1 C7 C8 C9 -175.9(3)
N4 C7 C8 C9 1.9(6)
C8 N2 C12 C11 -2.8(5)
Co1 N2 C12 C11 176.0(2)
C8 N2 C12 C13 179.6(3)
Co1 N2 C12 C13 -1.6(4)
N3 C13 C12 N2 6.0(4)
C14 C13 C12 N2 -174.0(3)
N3 C13 C12 C11 -171.6(3)
C14 C13 C12 C11 8.4(5)
C16 C15 C20 C19 3.4(5)
N3 C15 C20 C19 -177.0(3)
C16 C15 C20 C21 -178.0(3)
N3 C15 C20 C21 1.6(5)
C18 C17 C16 C15 1.3(6)
C18 C17 C16 C22 -179.9(4)
C20 C15 C16 C17 -3.5(5)
N3 C15 C16 C17 176.9(3)
C20 C15 C16 C22 177.7(3)
N3 C15 C16 C22 -1.9(5)
N2 C12 C11 C10 1.3(5)
C13 C12 C11 C10 178.6(3)
C7 N4 C6 C5 -179.4(4)
C7 N4 C6 C1 0.1(4)
N1 C1 C6 N4 -0.4(4)
C2 C1 C6 N4 179.5(3)
N1 C1 C6 C5 179.1(3)
C2 C1 C6 C5 -1.0(5)
C15 C20 C19 C18 -1.2(6)
C21 C20 C19 C18 -179.8(4)
C20 C19 C18 C17 -1.0(6)
C20 C19 C18 C27 178.2(4)
C16 C17 C18 C19 0.9(6)
C16 C17 C18 C27 -178.2(4)
C2 C3 C4 C5 -1.4(6)
C8 C9 C10 C11 -1.8(5)
C12 C11 C10 C9 1.0(5)
C4 C3 C2 C1 0.1(6)
N1 C1 C2 C3 -179.1(4)
C6 C1 C2 C3 1.1(5)
C3 C4 C5 C6 1.4(5)
N4 C6 C5 C4 179.1(3)
C1 C6 C5 C4 -0.2(5)
N2 Co1 O2 C90 151.8(3)
N1 Co1 O2 C90 75.5(3)
N3 Co1 O2 C90 -134.3(3)
Cl1 Co1 O2 C90 -29.3(3)
Cl2 Co1 O2 C90 123.1(4)
